data_7702660
loop_
_publ_author_name
'Yamamoto, Yasuhiro'
'Sugawara, Kenichiro'
'Han, Xiao-Hong'

_publ_section_title
;
 Novel single or double insertion of alkynes into rhodium-- and
 iridium--oxygen or --phosphorus atom bonds and transannular addition of
 1-alkynes between the rhodium atom and the ipso-carbon atom of the
 phosphorus ligand
;
_journal_issue 2
_journal_name_full 'Journal of the Chemical Society, Dalton Transactions'
_journal_page_first 195
_journal_paper_doi 10.1039/b104811m
_journal_year 2002
_chemical_formula_sum 'C39 H46 F6 N O9 P2 Rh'
_chemical_formula_weight 951.64
_space_group_IT_number 14
_space_group_name_Hall '-P 2yab'
_space_group_name_H-M_alt 'P 1 21/a 1'
_symmetry_cell_setting monoclinic
_symmetry_Int_Tables_number 14
_symmetry_space_group_name_H-M 'P 1 21/a 1'
_audit_creation_date 'Tue Aug 14 11:24:23 2001'
_audit_creation_method 'by teXsan'
_cell_angle_alpha 90
_cell_angle_beta 106.78(3)
_cell_angle_gamma 90
_cell_formula_units_Z 4
_cell_length_a 15.299(7)
_cell_length_b 14.826(7)
_cell_length_c 19.505(9)
_cell_measurement_reflns_used 25
_cell_measurement_temperature 299.2
_cell_measurement_theta_max 14.0
_cell_measurement_theta_min 12.5
_cell_volume 4236(3)
_computing_cell_refinement 'MSC/AFC Diffractometer Control'
_computing_data_collection 'MSC/AFC Diffractometer Control'
_computing_data_reduction 'teXsan Ver. 1.11'
_computing_publication_material 'teXsan Ver. 1.11'
_computing_structure_refinement 'teXsan Ver. 1.10'
_computing_structure_solution 'DIRDIF94 (PATTY)'
_diffrn_measured_fraction_theta_full 1.0365
_diffrn_measured_fraction_theta_max 1.0365
_diffrn_measurement_device_type 'Rigaku AFC5S'
_diffrn_measurement_method \w-2\q
_diffrn_radiation_type 'Mo K\a'
_diffrn_radiation_wavelength 0.7107
_diffrn_reflns_av_R_equivalents 0.018
_diffrn_reflns_limit_h_max 18
_diffrn_reflns_limit_h_min 0
_diffrn_reflns_limit_k_max 17
_diffrn_reflns_limit_k_min 0
_diffrn_reflns_limit_l_max 22
_diffrn_reflns_limit_l_min -23
_diffrn_reflns_number 8089
_diffrn_reflns_theta_full 25.00
_diffrn_reflns_theta_max 25.00
_diffrn_standards_decay_% 1.10
_diffrn_standards_interval_count 200
_diffrn_standards_number 3
_exptl_absorpt_coefficient_mu 0.557
_exptl_absorpt_correction_T_max 0.998
_exptl_absorpt_correction_T_min 0.894
_exptl_absorpt_correction_type psi-scan
_exptl_absorpt_process_details '(North, Phillips & Mathews, 1968)'
_exptl_crystal_colour brown
_exptl_crystal_density_diffrn 1.492
_exptl_crystal_density_method 'not measured'
_exptl_crystal_description prismatic
_exptl_crystal_size_max 0.700
_exptl_crystal_size_mid 0.300
_exptl_crystal_size_min 0.200
_refine_diff_density_max 1.46
_refine_diff_density_min -0.89
_refine_ls_extinction_method none
_refine_ls_goodness_of_fit_ref 2.296
_refine_ls_hydrogen_treatment noref
_refine_ls_number_parameters 523
_refine_ls_number_reflns 4458
_refine_ls_R_factor_gt 0.0660
_refine_ls_shift/su_max 0.0984
_refine_ls_structure_factor_coef Fsqd
_refine_ls_weighting_details 'w = 1/[\s^2^(Fo^2^) + (0.03000(Max(Fo^2^,0) + 2Fc^2^)/3)^2^]'
_refine_ls_weighting_scheme calc
_refine_ls_wR_factor_ref 0.1556
_reflns_number_gt 4458
_reflns_number_total 7733
_reflns_threshold_expression F^2^>2.0\s(F^2^)
_cod_data_source_file b104811m.txt
_cod_data_source_block afc5s.xtl_master_file_10b_[Cp*Rh(BDMPP-P,O)(CH=CC6H4COOMe)](PF6)
_cod_original_cell_volume 4235(3)
_cod_original_formula_sum 'C39 H46 F6 N O9 P2 Rh '
_cod_database_code 7702660

loop_
_symmetry_equiv_pos_as_xyz
x,y,z
1/2-x,1/2+y,-z
-x,-y,-z
1/2+x,1/2-y,z

loop_
_atom_site_label
_atom_site_type_symbol
_atom_site_fract_x
_atom_site_fract_y
_atom_site_fract_z
_atom_site_U_iso_or_equiv
_atom_site_adp_type
_atom_site_occupancy
_atom_site_calc_flag
Rh Rh 0.20043(5) 0.17834(5) 0.22568(5) 0.0403(2) Uani 1.00 d
P(1) P 0.1881(2) 0.0238(2) 0.2138(1) 0.0391(8) Uani 1.00 d
P(2) P 0.3490(2) 0.1342(2) 0.8732(2) 0.062(1) Uani 1.00 d
F(1) F 0.3036(6) 0.2189(7) 0.8931(6) 0.160(4) Uani 1.00 d
F(2) F 0.2903(5) 0.0705(7) 0.9072(5) 0.126(4) Uani 1.00 d
F(3) F 0.2709(5) 0.1266(5) 0.7998(4) 0.101(3) Uani 1.00 d
F(4) F 0.4098(5) 0.1915(5) 0.8369(5) 0.117(3) Uani 1.00 d
F(5) F 0.4262(5) 0.1374(7) 0.9459(4) 0.117(3) Uani 1.00 d
F(6) F 0.3949(5) 0.0472(5) 0.8508(4) 0.097(3) Uani 1.00 d
O(1) O 0.1745(5) -0.0486(5) 0.0613(4) 0.060(2) Uani 1.00 d
O(2) O 0.0128(5) -0.0019(5) 0.2289(4) 0.060(2) Uani 1.00 d
O(3) O 0.2570(4) 0.1618(4) 0.1399(3) 0.045(2) Uani 1.00 d
O(4) O 0.3445(4) -0.1297(4) 0.2309(4) 0.053(2) Uani 1.00 d
O(5) O 0.7167(8) -0.1131(7) 0.4801(7) 0.131(5) Uani 1.00 d
O(6) O 0.7728(7) -0.0755(9) 0.3947(8) 0.149(6) Uani 1.00 d
O(7) O 0.5484(7) 0.1867(7) 0.4866(5) 0.117(4) Uani 1.00 d
O(8) O 1.015(2) 0.231(1) 0.5571(10) 0.32(1) Uani 1.00 d
O(9) O 0.977(1) 0.101(2) 0.487(1) 0.37(2) Uani 1.00 d
N(1) N 0.7119(9) -0.0786(8) 0.4218(8) 0.094(5) Uani 1.00 d
C(1) C 0.1188(7) 0.3003(6) 0.1747(6) 0.049(3) Uani 1.00 d
C(2) C 0.0625(7) 0.2470(6) 0.2021(6) 0.049(3) Uani 1.00 d
C(3) C 0.1051(7) 0.2347(7) 0.2781(6) 0.051(4) Uani 1.00 d
C(4) C 0.1859(8) 0.2873(7) 0.2991(7) 0.056(4) Uani 1.00 d
C(5) C 0.1978(7) 0.3257(7) 0.2358(6) 0.054(3) Uani 1.00 d
C(6) C 0.1063(8) 0.3280(7) 0.1000(6) 0.069(4) Uani 1.00 d
C(7) C -0.0304(7) 0.2130(8) 0.1610(6) 0.068(4) Uani 1.00 d
C(8) C 0.0600(9) 0.1902(9) 0.3265(7) 0.080(5) Uani 1.00 d
C(9) C 0.2454(9) 0.3024(8) 0.3719(7) 0.086(5) Uani 1.00 d
C(10) C 0.2732(8) 0.3879(7) 0.2291(8) 0.089(5) Uani 1.00 d
C(11) C 0.0943(6) -0.0286(6) 0.1459(5) 0.042(3) Uani 1.00 d
C(12) C 0.0963(7) -0.0618(6) 0.0794(6) 0.049(3) Uani 1.00 d
C(13) C 0.0206(8) -0.1079(8) 0.0353(6) 0.069(4) Uani 1.00 d
C(14) C -0.0549(8) -0.1184(8) 0.0588(8) 0.074(4) Uani 1.00 d
C(15) C -0.0614(7) -0.0838(8) 0.1214(8) 0.066(4) Uani 1.00 d
C(16) C 0.0125(7) -0.0389(7) 0.1655(6) 0.050(3) Uani 1.00 d
C(17) C 0.1847(8) -0.0930(9) -0.0031(6) 0.075(4) Uani 1.00 d
C(18) C -0.0337(9) -0.0483(8) 0.2702(8) 0.083(5) Uani 1.00 d
C(19) C 0.1978(7) -0.0491(7) 0.2899(5) 0.045(3) Uani 1.00 d
C(20) C 0.1827(7) -0.1425(7) 0.2798(5) 0.048(3) Uani 1.00 d
C(21) C 0.1865(9) -0.1982(7) 0.3366(7) 0.073(4) Uani 1.00 d
C(22) C 0.206(1) -0.1682(10) 0.4036(7) 0.094(5) Uani 1.00 d
C(23) C 0.221(1) -0.075(1) 0.4158(7) 0.089(6) Uani 1.00 d
C(24) C 0.2156(8) -0.0167(7) 0.3583(6) 0.059(4) Uani 1.00 d
C(25) C 0.3057(6) 0.0192(6) 0.1940(5) 0.038(3) Uani 1.00 d
C(26) C 0.3001(6) 0.0901(6) 0.1371(5) 0.040(3) Uani 1.00 d
C(27) C 0.3455(7) 0.0759(7) 0.0844(6) 0.054(4) Uani 1.00 d
C(28) C 0.3871(7) -0.0043(8) 0.0823(6) 0.060(4) Uani 1.00 d
C(29) C 0.3860(7) -0.0786(7) 0.1281(7) 0.058(4) Uani 1.00 d
C(30) C 0.3455(6) -0.0690(6) 0.1786(5) 0.038(3) Uani 1.00 d
C(31) C 0.3910(8) -0.2137(8) 0.2310(7) 0.082(5) Uani 1.00 d
C(32) C 0.3217(6) 0.1328(6) 0.2878(5) 0.047(3) Uani 1.00 d
C(33) C 0.3626(6) 0.0631(6) 0.2662(5) 0.039(3) Uani 1.00 d
C(34) C 0.4537(7) 0.0272(6) 0.3057(6) 0.043(3) Uani 1.00 d
C(35) C 0.5232(7) 0.0177(7) 0.2729(6) 0.052(3) Uani 1.00 d
C(36) C 0.6075(7) -0.0150(8) 0.3116(6) 0.061(4) Uani 1.00 d
C(37) C 0.6214(8) -0.0397(7) 0.3785(8) 0.070(4) Uani 1.00 d
C(38) C 0.552(1) -0.0340(10) 0.4149(7) 0.090(5) Uani 1.00 d
C(39) C 0.4690(8) 0.0019(9) 0.3752(7) 0.070(4) Uani 1.00 d
H(1) H 0.1531 0.3656 0.0928 0.0802 Uiso 1.00 calc
H(2) H 0.1026 0.2753 0.0680 0.0802 Uiso 1.00 calc
H(3) H 0.0481 0.3599 0.0783 0.0802 Uiso 1.00 calc
H(4) H -0.0707 0.2631 0.1389 0.0845 Uiso 1.00 calc
H(5) H -0.0252 0.1771 0.1195 0.0845 Uiso 1.00 calc
H(6) H -0.0584 0.1784 0.1875 0.0845 Uiso 1.00 calc
H(7) H 0.0458 0.2328 0.3581 0.0935 Uiso 1.00 calc
H(8) H 0.0070 0.1600 0.3002 0.0935 Uiso 1.00 calc
H(9) H 0.1020 0.1466 0.3554 0.0935 Uiso 1.00 calc
H(10) H 0.2304 0.2724 0.4068 0.0942 Uiso 1.00 calc
H(11) H 0.3082 0.2844 0.3713 0.0942 Uiso 1.00 calc
H(12) H 0.2505 0.3669 0.3808 0.0942 Uiso 1.00 calc
H(13) H 0.3191 0.3961 0.2739 0.1082 Uiso 1.00 calc
H(14) H 0.3041 0.3631 0.1959 0.1082 Uiso 1.00 calc
H(15) H 0.2510 0.4463 0.2110 0.1082 Uiso 1.00 calc
H(16) H 0.0253 -0.1337 -0.0111 0.0793 Uiso 1.00 calc
H(17) H -0.1107 -0.1439 0.0259 0.0940 Uiso 1.00 calc
H(18) H -0.1164 -0.0922 0.1367 0.0743 Uiso 1.00 calc
H(19) H 0.1782 -0.1598 0.0024 0.0924 Uiso 1.00 calc
H(20) H 0.1350 -0.0777 -0.0446 0.0924 Uiso 1.00 calc
H(21) H 0.2400 -0.0831 -0.0114 0.0924 Uiso 1.00 calc
H(22) H -0.0273 -0.0179 0.3148 0.1015 Uiso 1.00 calc
H(23) H -0.0960 -0.0546 0.2455 0.1015 Uiso 1.00 calc
H(24) H -0.0075 -0.1080 0.2817 0.1015 Uiso 1.00 calc
H(25) H 0.1682 -0.1660 0.2326 0.0558 Uiso 1.00 calc
H(26) H 0.1783 -0.2620 0.3288 0.0864 Uiso 1.00 calc
H(27) H 0.2085 -0.2189 0.4466 0.1284 Uiso 1.00 calc
H(28) H 0.2391 -0.0508 0.4647 0.1036 Uiso 1.00 calc
H(29) H 0.2249 0.0469 0.3664 0.0629 Uiso 1.00 calc
H(30) H 0.3467 0.1251 0.0506 0.0659 Uiso 1.00 calc
H(31) H 0.4151 -0.0132 0.0438 0.0729 Uiso 1.00 calc
H(32) H 0.4172 -0.1347 0.1262 0.0680 Uiso 1.00 calc
H(33) H 0.3831 -0.2517 0.2700 0.0867 Uiso 1.00 calc
H(34) H 0.3618 -0.2468 0.1873 0.0867 Uiso 1.00 calc
H(35) H 0.4520 -0.2064 0.2360 0.0867 Uiso 1.00 calc
H(36) H 0.3499 0.1609 0.3336 0.0537 Uiso 1.00 calc
H(37) H 0.5119 0.0315 0.2220 0.0623 Uiso 1.00 calc
H(38) H 0.6559 -0.0238 0.2883 0.0700 Uiso 1.00 calc
H(39) H 0.5656 -0.0545 0.4644 0.1082 Uiso 1.00 calc
H(40) H 0.4219 0.0111 0.3999 0.0848 Uiso 1.00 calc
H(41) H 0.5697 0.1663 0.4762 0.0733 Uiso 1.00 calc
H(42) H 0.4992 0.2341 0.5018 0.0733 Uiso 1.00 calc
H(43) H 0.9835 0.2279 0.5852 0.0733 Uiso 1.00 calc
H(44) H 1.0378 0.1587 0.5631 0.0733 Uiso 1.00 calc
H(45) H 1.0146 0.0633 0.4676 0.0733 Uiso 1.00 calc
H(46) H 0.9681 0.1125 0.4546 0.0733 Uiso 1.00 calc

loop_
_atom_site_aniso_label
_atom_site_aniso_U_11
_atom_site_aniso_U_22
_atom_site_aniso_U_33
_atom_site_aniso_U_12
_atom_site_aniso_U_13
_atom_site_aniso_U_23
Rh 0.0362(4) 0.0268(4) 0.0581(5) 0.0008(4) 0.0142(3) -0.0038(5)
P(1) 0.034(1) 0.027(1) 0.055(2) -0.001(1) 0.012(1) -0.003(1)
P(2) 0.046(2) 0.059(2) 0.082(3) 0.003(2) 0.019(2) 0.002(2)
F(1) 0.089(6) 0.146(9) 0.23(1) 0.036(6) 0.020(7) -0.103(8)
F(2) 0.083(6) 0.178(9) 0.130(7) -0.028(6) 0.050(6) 0.023(7)
F(3) 0.079(5) 0.097(6) 0.105(6) 0.015(5) -0.005(5) -0.010(5)
F(4) 0.102(6) 0.091(6) 0.166(8) -0.002(5) 0.049(6) 0.048(6)
F(5) 0.078(5) 0.177(9) 0.084(6) -0.013(6) 0.002(5) 0.007(5)
F(6) 0.080(5) 0.077(5) 0.133(7) 0.022(4) 0.030(5) 0.005(5)
O(1) 0.057(5) 0.064(5) 0.055(5) -0.005(4) 0.010(4) -0.007(4)
O(2) 0.048(4) 0.048(4) 0.092(6) -0.001(4) 0.034(4) 0.004(4)
O(3) 0.049(4) 0.034(4) 0.057(4) 0.002(3) 0.022(3) 0.001(3)
O(4) 0.046(4) 0.031(4) 0.081(6) 0.009(3) 0.016(4) 0.000(4)
O(5) 0.112(9) 0.091(8) 0.14(1) 0.026(7) -0.045(9) 0.002(8)
O(6) 0.056(7) 0.17(1) 0.20(1) 0.050(8) 0.004(8) -0.006(10)
O(7) 0.163(10) 0.107(8) 0.081(7) -0.061(8) 0.035(7) 0.031(6)
O(8) 0.42(3) 0.16(2) 0.28(2) 0.12(2) -0.05(2) -0.01(2)
O(9) 0.23(2) 0.55(4) 0.44(3) 0.22(2) 0.26(2) 0.37(3)
N(1) 0.075(9) 0.064(8) 0.10(1) 0.018(7) -0.042(9) -0.024(7)
C(1) 0.048(6) 0.031(6) 0.068(8) 0.015(5) 0.017(6) -0.003(5)
C(2) 0.043(6) 0.032(5) 0.075(8) 0.010(5) 0.021(6) -0.008(5)
C(3) 0.054(7) 0.044(7) 0.063(8) 0.009(5) 0.031(6) -0.013(6)
C(4) 0.060(7) 0.035(6) 0.072(8) 0.013(5) 0.020(7) -0.017(6)
C(5) 0.050(6) 0.026(5) 0.084(8) 0.011(6) 0.019(6) -0.003(6)
C(6) 0.071(8) 0.041(6) 0.096(10) 0.006(7) 0.024(7) 0.014(7)
C(7) 0.044(7) 0.059(7) 0.096(10) 0.001(6) 0.011(7) -0.009(7)
C(8) 0.096(10) 0.074(9) 0.094(10) 0.008(8) 0.063(8) -0.002(8)
C(9) 0.093(10) 0.065(9) 0.10(1) 0.019(8) 0.023(9) -0.032(7)
C(10) 0.047(7) 0.039(7) 0.18(1) -0.003(6) 0.033(8) -0.001(8)
C(11) 0.033(5) 0.027(5) 0.057(7) -0.004(4) -0.005(5) 0.008(5)
C(12) 0.043(6) 0.034(6) 0.063(8) 0.001(5) 0.003(6) 0.000(5)
C(13) 0.060(8) 0.060(8) 0.070(9) -0.008(7) -0.009(7) -0.007(6)
C(14) 0.049(8) 0.064(9) 0.09(1) -0.014(7) -0.012(8) -0.002(7)
C(15) 0.036(6) 0.054(7) 0.10(1) -0.014(6) 0.009(7) 0.007(7)
C(16) 0.038(6) 0.038(6) 0.073(8) 0.004(5) 0.014(6) 0.009(6)
C(17) 0.072(9) 0.094(10) 0.060(8) -0.009(8) 0.018(7) -0.014(7)
C(18) 0.079(9) 0.062(8) 0.13(1) -0.010(7) 0.058(9) 0.010(8)
C(19) 0.042(6) 0.041(6) 0.050(7) -0.002(5) 0.011(5) -0.002(5)
C(20) 0.059(7) 0.037(5) 0.049(7) 0.000(5) 0.018(6) 0.005(5)
C(21) 0.096(10) 0.049(8) 0.077(9) -0.010(7) 0.031(8) 0.018(7)
C(22) 0.14(1) 0.069(9) 0.072(10) -0.017(10) 0.031(9) 0.016(8)
C(23) 0.12(1) 0.10(1) 0.051(9) -0.02(1) 0.037(9) -0.010(8)
C(24) 0.069(8) 0.043(7) 0.068(8) -0.005(6) 0.027(7) -0.001(6)
C(25) 0.033(5) 0.028(5) 0.055(6) 0.004(4) 0.015(5) -0.005(5)
C(26) 0.032(5) 0.038(6) 0.052(7) -0.006(5) 0.014(5) -0.003(5)
C(27) 0.053(7) 0.053(7) 0.062(8) -0.004(6) 0.025(6) -0.009(6)
C(28) 0.060(7) 0.067(8) 0.056(8) -0.001(7) 0.024(6) -0.009(6)
C(29) 0.041(6) 0.051(7) 0.083(9) 0.006(5) 0.021(6) -0.021(6)
C(30) 0.026(5) 0.031(5) 0.051(7) 0.003(4) 0.001(5) -0.005(5)
C(31) 0.063(8) 0.041(7) 0.14(1) 0.013(6) 0.034(9) 0.008(7)
C(32) 0.036(6) 0.035(5) 0.066(8) -0.001(5) 0.006(6) -0.002(5)
C(33) 0.037(5) 0.035(5) 0.043(6) -0.004(5) 0.008(5) -0.004(5)
C(34) 0.037(6) 0.033(5) 0.052(7) 0.002(5) 0.002(5) -0.005(5)
C(35) 0.043(6) 0.054(7) 0.059(7) 0.004(6) 0.012(6) 0.009(6)
C(36) 0.045(7) 0.073(8) 0.058(8) 0.009(6) 0.003(6) 0.008(7)
C(37) 0.037(7) 0.040(6) 0.11(1) 0.007(6) -0.009(8) -0.014(7)
C(38) 0.09(1) 0.10(1) 0.053(8) 0.026(9) -0.028(8) -0.005(8)
C(39) 0.046(7) 0.086(9) 0.077(9) 0.007(7) 0.014(7) -0.009(7)

loop_
_atom_type_symbol
_atom_type_description
_atom_type_scat_dispersion_real
_atom_type_scat_dispersion_imag
_atom_type_scat_source
C C 0.003 0.002
;International Tables for Crystallography
(1992, Vol. C, Tables 4.2.6.8 and 6.1.1.1)
;
H H 0.000 0.000
;International Tables for Crystallography
(1992, Vol. C, Table 6.1.1.2)
;
N N 0.006 0.003
;International Tables for Crystallography
(1992, Vol. C, Tables 4.2.6.8 and 6.1.1.1)
;
O O 0.011 0.006
;International Tables for Crystallography
(1992, Vol. C, Tables 4.2.6.8 and 6.1.1.1)
;
P P 0.102 0.094
;International Tables for Crystallography
(1992, Vol. C, Tables 4.2.6.8 and 6.1.1.1)
;
F F 0.017 0.010
;International Tables for Crystallography
(1992, Vol. C, Tables 4.2.6.8 and 6.1.1.1)
;
Rh Rh -1.118 0.919
;International Tables for Crystallography
(1992, Vol. C, Tables 4.2.6.8 and 6.1.1.1)
;

loop_
_geom_angle_atom_site_label_1
_geom_angle_atom_site_label_2
_geom_angle_atom_site_label_3
_geom_angle
_geom_angle_site_symmetry_3
_geom_angle_publ_flag
P(1) Rh O(3) 81.1(2) 0_555 yes
P(1) Rh C(1) 137.1(3) 0_555 yes
P(1) Rh C(2) 112.4(3) 0_555 yes
P(1) Rh C(3) 112.5(3) 0_555 yes
P(1) Rh C(4) 140.4(3) 0_555 yes
P(1) Rh C(5) 174.4(3) 0_555 yes
P(1) Rh C(32) 76.2(3) 0_555 yes
O(3) Rh C(1) 92.6(3) 0_555 yes
O(3) Rh C(2) 117.5(3) 0_555 yes
O(3) Rh C(3) 154.4(3) 0_555 yes
O(3) Rh C(4) 137.7(4) 0_555 yes
O(3) Rh C(5) 102.1(3) 0_555 yes
O(3) Rh C(32) 85.5(3) 0_555 yes
C(1) Rh C(2) 35.6(3) 0_555 yes
C(1) Rh C(3) 62.5(4) 0_555 yes
C(1) Rh C(4) 63.5(4) 0_555 yes
C(1) Rh C(5) 38.8(4) 0_555 yes
C(1) Rh C(32) 145.9(4) 0_555 yes
C(2) Rh C(3) 37.9(4) 0_555 yes
C(2) Rh C(4) 62.7(4) 0_555 yes
C(2) Rh C(5) 62.0(4) 0_555 yes
C(2) Rh C(32) 155.9(4) 0_555 yes
C(3) Rh C(4) 37.7(4) 0_555 yes
C(3) Rh C(5) 62.8(4) 0_555 yes
C(3) Rh C(32) 118.1(4) 0_555 yes
C(4) Rh C(5) 37.5(4) 0_555 yes
C(4) Rh C(32) 95.9(4) 0_555 yes
C(5) Rh C(32) 108.5(4) 0_555 yes
Rh P(1) C(11) 121.4(3) 0_555 yes
Rh P(1) C(19) 121.8(3) 0_555 yes
Rh P(1) C(25) 90.1(3) 0_555 yes
C(11) P(1) C(19) 101.6(4) 0_555 yes
C(11) P(1) C(25) 114.8(5) 0_555 yes
C(19) P(1) C(25) 106.3(4) 0_555 yes
F(1) P(2) F(2) 91.7(6) 0_555 yes
F(1) P(2) F(3) 90.5(5) 0_555 yes
F(1) P(2) F(4) 92.3(6) 0_555 yes
F(1) P(2) F(5) 91.4(5) 0_555 yes
F(1) P(2) F(6) 178.7(6) 0_555 yes
F(2) P(2) F(3) 88.0(5) 0_555 yes
F(2) P(2) F(4) 175.9(5) 0_555 yes
F(2) P(2) F(5) 90.5(5) 0_555 yes
F(2) P(2) F(6) 88.8(5) 0_555 yes
F(3) P(2) F(4) 91.2(5) 0_555 yes
F(3) P(2) F(5) 177.6(5) 0_555 yes
F(3) P(2) F(6) 88.4(4) 0_555 yes
F(4) P(2) F(5) 90.1(5) 0_555 yes
F(4) P(2) F(6) 87.1(4) 0_555 yes
F(5) P(2) F(6) 89.8(5) 0_555 yes
C(12) O(1) C(17) 118.6(9) 0_555 yes
C(16) O(2) C(18) 117.3(9) 0_555 yes
Rh O(3) C(26) 118.2(6) 0_555 yes
C(30) O(4) C(31) 117.5(8) 0_555 yes
O(5) N(1) O(6) 125(1) 0_555 yes
O(5) N(1) C(37) 118(1) 0_555 yes
O(6) N(1) C(37) 116(1) 0_555 yes
Rh C(1) C(2) 72.5(6) 0_555 yes
Rh C(1) C(5) 68.3(5) 0_555 yes
Rh C(1) C(6) 123.8(7) 0_555 yes
C(2) C(1) C(5) 106.7(10) 0_555 yes
C(2) C(1) C(6) 128(1) 0_555 yes
C(5) C(1) C(6) 124.6(10) 0_555 yes
Rh C(2) C(1) 71.8(6) 0_555 yes
Rh C(2) C(3) 67.6(5) 0_555 yes
Rh C(2) C(7) 129.7(7) 0_555 yes
C(1) C(2) C(3) 108.7(9) 0_555 yes
C(1) C(2) C(7) 125(1) 0_555 yes
C(3) C(2) C(7) 125(1) 0_555 yes
Rh C(3) C(2) 74.5(6) 0_555 yes
Rh C(3) C(4) 72.6(6) 0_555 yes
Rh C(3) C(8) 129.0(8) 0_555 yes
C(2) C(3) C(4) 108.9(10) 0_555 yes
C(2) C(3) C(8) 123(1) 0_555 yes
C(4) C(3) C(8) 126(1) 0_555 yes
Rh C(4) C(3) 69.7(6) 0_555 yes
Rh C(4) C(5) 70.6(6) 0_555 yes
Rh C(4) C(9) 126.0(7) 0_555 yes
C(3) C(4) C(5) 106(1) 0_555 yes
C(3) C(4) C(9) 127(1) 0_555 yes
C(5) C(4) C(9) 125(1) 0_555 yes
Rh C(5) C(1) 72.9(5) 0_555 yes
Rh C(5) C(4) 71.9(6) 0_555 yes
Rh C(5) C(10) 124.4(7) 0_555 yes
C(1) C(5) C(4) 108.6(10) 0_555 yes
C(1) C(5) C(10) 123(1) 0_555 yes
C(4) C(5) C(10) 127(1) 0_555 yes
P(1) C(11) C(12) 127.0(8) 0_555 yes
P(1) C(11) C(16) 114.9(8) 0_555 yes
C(12) C(11) C(16) 118.0(9) 0_555 yes
O(1) C(12) C(11) 116.6(9) 0_555 yes
O(1) C(12) C(13) 122(1) 0_555 yes
C(11) C(12) C(13) 120(1) 0_555 yes
C(12) C(13) C(14) 118(1) 0_555 yes
C(13) C(14) C(15) 123(1) 0_555 yes
C(14) C(15) C(16) 118(1) 0_555 yes
O(2) C(16) C(11) 115.6(9) 0_555 yes
O(2) C(16) C(15) 123(1) 0_555 yes
C(11) C(16) C(15) 120(1) 0_555 yes
P(1) C(19) C(20) 120.2(8) 0_555 yes
P(1) C(19) C(24) 122.5(8) 0_555 yes
C(20) C(19) C(24) 117.3(10) 0_555 yes
C(19) C(20) C(21) 120(1) 0_555 yes
C(20) C(21) C(22) 122(1) 0_555 yes
C(21) C(22) C(23) 118(1) 0_555 yes
C(22) C(23) C(24) 120(1) 0_555 yes
C(19) C(24) C(23) 120(1) 0_555 yes
P(1) C(25) C(26) 105.2(6) 0_555 yes
P(1) C(25) C(30) 121.3(6) 0_555 yes
P(1) C(25) C(33) 96.5(6) 0_555 yes
C(26) C(25) C(30) 113.3(8) 0_555 yes
C(26) C(25) C(33) 105.7(7) 0_555 yes
C(30) C(25) C(33) 112.8(7) 0_555 yes
O(3) C(26) C(25) 118.2(8) 0_555 yes
O(3) C(26) C(27) 122.1(9) 0_555 yes
C(25) C(26) C(27) 119.7(9) 0_555 yes
C(26) C(27) C(28) 119(1) 0_555 yes
C(27) C(28) C(29) 124(1) 0_555 yes
C(28) C(29) C(30) 118.7(10) 0_555 yes
O(4) C(30) C(25) 109.3(8) 0_555 yes
O(4) C(30) C(29) 126.8(9) 0_555 yes
C(25) C(30) C(29) 123.3(9) 0_555 yes
Rh C(32) C(33) 120.1(7) 0_555 yes
C(25) C(33) C(32) 114.5(8) 0_555 yes
C(25) C(33) C(34) 120.8(8) 0_555 yes
C(32) C(33) C(34) 124.6(9) 0_555 yes
C(33) C(34) C(35) 121.6(9) 0_555 yes
C(33) C(34) C(39) 118.8(10) 0_555 yes
C(35) C(34) C(39) 119.6(9) 0_555 yes
C(34) C(35) C(36) 119.9(10) 0_555 yes
C(35) C(36) C(37) 119(1) 0_555 yes
N(1) C(37) C(36) 121(1) 0_555 yes
N(1) C(37) C(38) 115(1) 0_555 yes
C(36) C(37) C(38) 123(1) 0_555 yes
C(37) C(38) C(39) 115(1) 0_555 yes
C(34) C(39) C(38) 121(1) 0_555 yes

loop_
_geom_bond_atom_site_label_1
_geom_bond_atom_site_label_2
_geom_bond_distance
_geom_bond_publ_flag
Rh P(1) 2.305(2) yes
Rh O(3) 2.108(6) yes
Rh C(1) 2.258(9) yes
Rh C(2) 2.267(10) yes
Rh C(3) 2.175(10) yes
Rh C(4) 2.212(10) yes
Rh C(5) 2.195(10) yes
Rh C(32) 2.017(9) yes
P(1) C(11) 1.822(9) yes
P(1) C(19) 1.81(1) yes
P(1) C(25) 1.946(9) yes
P(2) F(1) 1.539(8) yes
P(2) F(2) 1.576(8) yes
P(2) F(3) 1.583(8) yes
P(2) F(4) 1.570(8) yes
P(2) F(5) 1.563(8) yes
P(2) F(6) 1.588(7) yes
O(1) C(12) 1.36(1) yes
O(1) C(17) 1.47(1) yes
O(2) C(16) 1.35(1) yes
O(2) C(18) 1.40(1) yes
O(3) C(26) 1.26(1) yes
O(4) C(30) 1.36(1) yes
O(4) C(31) 1.43(1) yes
O(5) N(1) 1.23(2) yes
O(6) N(1) 1.20(2) yes
N(1) C(37) 1.51(1) yes
C(1) C(2) 1.38(1) yes
C(1) C(5) 1.48(1) yes
C(1) C(6) 1.47(1) yes
C(2) C(3) 1.45(1) yes
C(2) C(7) 1.50(1) yes
C(3) C(4) 1.42(1) yes
C(3) C(8) 1.48(1) yes
C(4) C(5) 1.42(1) yes
C(4) C(9) 1.47(2) yes
C(5) C(10) 1.51(1) yes
C(11) C(12) 1.40(1) yes
C(11) C(16) 1.42(1) yes
C(12) C(13) 1.40(1) yes
C(13) C(14) 1.37(2) yes
C(14) C(15) 1.35(2) yes
C(15) C(16) 1.38(1) yes
C(19) C(20) 1.41(1) yes
C(19) C(24) 1.37(1) yes
C(20) C(21) 1.37(1) yes
C(21) C(22) 1.33(2) yes
C(22) C(23) 1.41(2) yes
C(23) C(24) 1.40(2) yes
C(25) C(26) 1.51(1) yes
C(25) C(30) 1.51(1) yes
C(25) C(33) 1.57(1) yes
C(26) C(27) 1.41(1) yes
C(27) C(28) 1.35(1) yes
C(28) C(29) 1.42(1) yes
C(29) C(30) 1.31(1) yes
C(32) C(33) 1.34(1) yes
C(33) C(34) 1.48(1) yes
C(34) C(35) 1.40(1) yes
C(34) C(39) 1.36(1) yes
C(35) C(36) 1.38(1) yes
C(36) C(37) 1.31(2) yes
C(37) C(38) 1.43(2) yes
C(38) C(39) 1.39(2) yes

loop_
_geom_contact_atom_site_label_1
_geom_contact_atom_site_label_2
_geom_contact_distance
_geom_contact_site_symmetry_2
F(1) C(31) 3.40(2) 2_556
F(1) C(17) 3.49(1) 2_556
F(1) O(1) 3.55(1) 2_556
F(1) C(12) 3.57(1) 2_556
F(1) O(4) 3.59(1) 2_556
F(2) C(27) 3.31(1) 1_556
F(2) C(15) 3.39(1) 3_556
F(2) C(28) 3.49(1) 1_556
F(3) C(31) 3.35(1) 2_556
F(4) C(20) 3.37(1) 2_556
F(4) C(29) 3.44(1) 3_656
F(5) C(27) 3.40(1) 1_556
F(5) C(6) 3.48(1) 4_556
F(5) C(28) 3.57(1) 1_556
F(6) C(35) 3.17(1) 3_656
F(6) C(36) 3.19(1) 3_656
F(6) C(28) 3.27(1) 3_656
F(6) C(29) 3.29(1) 3_656
F(6) C(6) 3.39(1) 2_546
F(6) C(10) 3.51(1) 2_546
O(1) C(14) 3.53(1) 3_555
O(5) C(23) 3.42(2) 3_656
O(5) C(22) 3.55(2) 4_545
O(5) C(24) 3.58(2) 3_656
O(7) O(9) 3.33(3) 4_455
O(7) C(39) 3.49(2) .
O(7) C(38) 3.57(2) .
O(7) C(38) 3.59(2) 3_656
O(9) O(9) 3.10(4) 3_756
C(12) C(13) 3.50(1) 3_555
C(13) C(13) 3.47(2) 3_555

loop_
_geom_torsion_atom_site_label_1
_geom_torsion_atom_site_label_2
_geom_torsion_atom_site_label_3
_geom_torsion_atom_site_label_4
_geom_torsion
_geom_torsion_site_symmetry_1
_geom_torsion_site_symmetry_2
_geom_torsion_site_symmetry_3
_geom_torsion_site_symmetry_4
_geom_torsion_publ_flag
Rh P(1) C(11) C(12) 99.0(9) 0_555 21_1 5_555 55_5 yes
Rh P(1) C(11) C(16) -83.5(7) 0_555 21_1 5_555 55_5 yes
Rh P(1) C(19) C(20) 174.9(7) 0_555 21_1 5_555 55_5 yes
Rh P(1) C(19) C(24) -2(1) 0_555 21_1 5_555 55_5 yes
Rh P(1) C(25) C(26) -49.2(6) 0_555 21_1 5_555 55_5 yes
Rh P(1) C(25) C(30) -179.3(7) 0_555 21_1 5_555 55_5 yes
Rh P(1) C(25) C(33) 59.0(5) 0_555 21_1 5_555 55_5 yes
Rh O(3) C(26) C(25) 2(1) 0_555 21_1 5_555 55_5 yes
Rh O(3) C(26) C(27) -175.6(7) 0_555 21_1 5_555 55_5 yes
Rh C(1) C(2) C(3) 57.6(7) 0_555 21_1 5_555 55_5 yes
Rh C(1) C(2) C(7) -126.3(10) 0_555 21_1 5_555 55_5 yes
Rh C(1) C(5) C(4) -63.5(7) 0_555 21_1 5_555 55_5 yes
Rh C(1) C(5) C(10) 120.4(10) 0_555 21_1 5_555 55_5 yes
Rh C(2) C(1) C(5) -60.0(6) 0_555 21_1 5_555 55_5 yes
Rh C(2) C(1) C(6) 119(1) 0_555 21_1 5_555 55_5 yes
Rh C(2) C(3) C(4) 65.0(7) 0_555 21_1 5_555 55_5 yes
Rh C(2) C(3) C(8) -126(1) 0_555 21_1 5_555 55_5 yes
Rh C(3) C(2) C(1) -60.2(7) 0_555 21_1 5_555 55_5 yes
Rh C(3) C(2) C(7) 123.7(9) 0_555 21_1 5_555 55_5 yes
Rh C(3) C(4) C(5) 61.2(7) 0_555 21_1 5_555 55_5 yes
Rh C(3) C(4) C(9) -120(1) 0_555 21_1 5_555 55_5 yes
Rh C(4) C(3) C(2) -66.2(7) 0_555 21_1 5_555 55_5 yes
Rh C(4) C(3) C(8) 126(1) 0_555 21_1 5_555 55_5 yes
Rh C(4) C(5) C(1) 64.1(6) 0_555 21_1 5_555 55_5 yes
Rh C(4) C(5) C(10) -119(1) 0_555 21_1 5_555 55_5 yes
Rh C(5) C(1) C(2) 62.8(6) 0_555 21_1 5_555 55_5 yes
Rh C(5) C(1) C(6) -117.0(9) 0_555 21_1 5_555 55_5 yes
Rh C(5) C(4) C(3) -60.6(7) 0_555 21_1 5_555 55_5 yes
Rh C(5) C(4) C(9) 120(1) 0_555 21_1 5_555 55_5 yes
Rh C(32) C(33) C(25) -3(1) 0_555 21_1 5_555 55_5 yes
Rh C(32) C(33) C(34) 176.7(7) 0_555 21_1 5_555 55_5 yes
P(1) Rh O(3) C(26) -31.8(6) 0_555 21_1 5_555 55_5 yes
P(1) Rh C(1) C(2) 57.4(8) 0_555 21_1 5_555 55_5 yes
P(1) Rh C(1) C(5) 174.2(5) 0_555 21_1 5_555 55_5 yes
P(1) Rh C(1) C(6) -67(1) 0_555 21_1 5_555 55_5 yes
P(1) Rh C(2) C(1) -141.7(6) 0_555 21_1 5_555 55_5 yes
P(1) Rh C(2) C(3) 98.3(6) 0_555 21_1 5_555 55_5 yes
P(1) Rh C(2) C(7) -20(1) 0_555 21_1 5_555 55_5 yes
P(1) Rh C(3) C(2) -98.1(6) 0_555 21_1 5_555 55_5 yes
P(1) Rh C(3) C(4) 145.9(6) 0_555 21_1 5_555 55_5 yes
P(1) Rh C(3) C(8) 23(1) 0_555 21_1 5_555 55_5 yes
P(1) Rh C(4) C(3) -54.4(8) 0_555 21_1 5_555 55_5 yes
P(1) Rh C(4) C(5) -171.7(5) 0_555 21_1 5_555 55_5 yes
P(1) Rh C(4) C(9) 67(1) 0_555 21_1 5_555 55_5 yes
P(1) Rh C(5) C(1) -45(3) 0_555 21_1 5_555 55_5 yes
P(1) Rh C(5) C(4) 71(3) 0_555 21_1 5_555 55_5 yes
P(1) Rh C(5) C(10) -164(2) 0_555 21_1 5_555 55_5 yes
P(1) Rh C(32) C(33) 39.5(8) 0_555 21_1 5_555 55_5 yes
P(1) C(11) C(12) O(1) -4(1) 0_555 21_1 5_555 55_5 yes
P(1) C(11) C(12) C(13) 174.2(8) 0_555 21_1 5_555 55_5 yes
P(1) C(11) C(16) O(2) 5(1) 0_555 21_1 5_555 55_5 yes
P(1) C(11) C(16) C(15) -175.0(8) 0_555 21_1 5_555 55_5 yes
P(1) C(19) C(20) C(21) -177.6(9) 0_555 21_1 5_555 55_5 yes
P(1) C(19) C(24) C(23) 178(1) 0_555 21_1 5_555 55_5 yes
P(1) C(25) C(26) O(3) 36.1(10) 0_555 21_1 5_555 55_5 yes
P(1) C(25) C(26) C(27) -146.1(8) 0_555 21_1 5_555 55_5 yes
P(1) C(25) C(30) O(4) -51.1(10) 0_555 21_1 5_555 55_5 yes
P(1) C(25) C(30) C(29) 137.9(9) 0_555 21_1 5_555 55_5 yes
P(1) C(25) C(33) C(32) -41.3(9) 0_555 21_1 5_555 55_5 yes
P(1) C(25) C(33) C(34) 138.1(8) 0_555 21_1 5_555 55_5 yes
O(1) C(12) C(11) C(16) 178.1(8) 0_555 21_1 5_555 55_5 yes
O(1) C(12) C(13) C(14) 179(1) 0_555 21_1 5_555 55_5 yes
O(2) C(16) C(11) C(12) -177.0(9) 0_555 21_1 5_555 55_5 yes
O(2) C(16) C(15) C(14) 179(1) 0_555 21_1 5_555 55_5 yes
O(3) Rh P(1) C(11) -81.3(5) 0_555 21_1 5_555 55_5 yes
O(3) Rh P(1) C(19) 147.6(4) 0_555 21_1 5_555 55_5 yes
O(3) Rh P(1) C(25) 38.3(3) 0_555 21_1 5_555 55_5 yes
O(3) Rh C(1) C(2) 137.0(6) 0_555 21_1 5_555 55_5 yes
O(3) Rh C(1) C(5) -106.2(6) 0_555 21_1 5_555 55_5 yes
O(3) Rh C(1) C(6) 11.8(9) 0_555 21_1 5_555 55_5 yes
O(3) Rh C(2) C(1) -50.2(7) 0_555 21_1 5_555 55_5 yes
O(3) Rh C(2) C(3) -170.2(5) 0_555 21_1 5_555 55_5 yes
O(3) Rh C(2) C(7) 71(1) 0_555 21_1 5_555 55_5 yes
O(3) Rh C(3) C(2) 20(1) 0_555 21_1 5_555 55_5 yes
O(3) Rh C(3) C(4) -95.7(10) 0_555 21_1 5_555 55_5 yes
O(3) Rh C(3) C(8) 141.6(9) 0_555 21_1 5_555 55_5 yes
O(3) Rh C(4) C(3) 140.3(6) 0_555 21_1 5_555 55_5 yes
O(3) Rh C(4) C(5) 23.1(9) 0_555 21_1 5_555 55_5 yes
O(3) Rh C(4) C(9) -97(1) 0_555 21_1 5_555 55_5 yes
O(3) Rh C(5) C(1) 78.8(6) 0_555 21_1 5_555 55_5 yes
O(3) Rh C(5) C(4) -164.3(6) 0_555 21_1 5_555 55_5 yes
O(3) Rh C(5) C(10) -40(1) 0_555 21_1 5_555 55_5 yes
O(3) Rh C(32) C(33) -42.3(8) 0_555 21_1 5_555 55_5 yes
O(3) C(26) C(25) C(30) 170.7(8) 0_555 21_1 5_555 55_5 yes
O(3) C(26) C(25) C(33) -65.3(10) 0_555 21_1 5_555 55_5 yes
O(3) C(26) C(27) C(28) -177.0(9) 0_555 21_1 5_555 55_5 yes
O(4) C(30) C(25) C(26) -177.6(7) 0_555 21_1 5_555 55_5 yes
O(4) C(30) C(25) C(33) 62.4(9) 0_555 21_1 5_555 55_5 yes
O(4) C(30) C(29) C(28) -173.9(9) 0_555 21_1 5_555 55_5 yes
O(5) N(1) C(37) C(36) -169(1) 0_555 21_1 5_555 55_5 yes
O(5) N(1) C(37) C(38) 9(1) 0_555 21_1 5_555 55_5 yes
O(6) N(1) C(37) C(36) 8(1) 0_555 21_1 5_555 55_5 yes
O(6) N(1) C(37) C(38) -172(1) 0_555 21_1 5_555 55_5 yes
N(1) C(37) C(36) C(35) 177(1) 0_555 21_1 5_555 55_5 yes
N(1) C(37) C(38) C(39) 179(1) 0_555 21_1 5_555 55_5 yes
C(1) Rh P(1) C(11) 2.9(6) 0_555 21_1 5_555 55_5 yes
C(1) Rh P(1) C(19) -128.2(6) 0_555 21_1 5_555 55_5 yes
C(1) Rh P(1) C(25) 122.4(5) 0_555 21_1 5_555 55_5 yes
C(1) Rh O(3) C(26) -169.1(7) 0_555 21_1 5_555 55_5 yes
C(1) Rh C(2) C(3) -120.1(9) 0_555 21_1 5_555 55_5 yes
C(1) Rh C(2) C(7) 121(1) 0_555 21_1 5_555 55_5 yes
C(1) Rh C(3) C(2) 34.6(6) 0_555 21_1 5_555 55_5 yes
C(1) Rh C(3) C(4) -81.4(7) 0_555 21_1 5_555 55_5 yes
C(1) Rh C(3) C(8) 155(1) 0_555 21_1 5_555 55_5 yes
C(1) Rh C(4) C(3) 78.6(7) 0_555 21_1 5_555 55_5 yes
C(1) Rh C(4) C(5) -38.7(6) 0_555 21_1 5_555 55_5 yes
C(1) Rh C(4) C(9) -159(1) 0_555 21_1 5_555 55_5 yes
C(1) Rh C(5) C(4) 116.8(9) 0_555 21_1 5_555 55_5 yes
C(1) Rh C(5) C(10) -119(1) 0_555 21_1 5_555 55_5 yes
C(1) Rh C(32) C(33) -130.3(8) 0_555 21_1 5_555 55_5 yes
C(1) C(2) Rh C(3) 120.1(9) 0_555 21_1 5_555 55_5 yes
C(1) C(2) Rh C(4) 81.9(7) 0_555 21_1 5_555 55_5 yes
C(1) C(2) Rh C(5) 39.3(6) 0_555 21_1 5_555 55_5 yes
C(1) C(2) Rh C(32) 111(1) 0_555 21_1 5_555 55_5 yes
C(1) C(2) C(3) C(4) 4(1) 0_555 21_1 5_555 55_5 yes
C(1) C(2) C(3) C(8) 172.9(9) 0_555 21_1 5_555 55_5 yes
C(1) C(5) Rh C(2) -36.1(6) 0_555 21_1 5_555 55_5 yes
C(1) C(5) Rh C(3) -79.1(6) 0_555 21_1 5_555 55_5 yes
C(1) C(5) Rh C(4) -116.8(9) 0_555 21_1 5_555 55_5 yes
C(1) C(5) Rh C(32) 168.1(6) 0_555 21_1 5_555 55_5 yes
C(1) C(5) C(4) C(3) 3(1) 0_555 21_1 5_555 55_5 yes
C(1) C(5) C(4) C(9) -174.9(9) 0_555 21_1 5_555 55_5 yes
C(2) Rh P(1) C(11) 34.9(5) 0_555 21_1 5_555 55_5 yes
C(2) Rh P(1) C(19) -96.2(5) 0_555 21_1 5_555 55_5 yes
C(2) Rh P(1) C(25) 154.5(4) 0_555 21_1 5_555 55_5 yes
C(2) Rh O(3) C(26) -142.5(7) 0_555 21_1 5_555 55_5 yes
C(2) Rh C(1) C(5) 116.8(9) 0_555 21_1 5_555 55_5 yes
C(2) Rh C(1) C(6) -125(1) 0_555 21_1 5_555 55_5 yes
C(2) Rh C(3) C(4) -116.1(9) 0_555 21_1 5_555 55_5 yes
C(2) Rh C(3) C(8) 121(1) 0_555 21_1 5_555 55_5 yes
C(2) Rh C(4) C(3) 38.4(6) 0_555 21_1 5_555 55_5 yes
C(2) Rh C(4) C(5) -78.8(7) 0_555 21_1 5_555 55_5 yes
C(2) Rh C(4) C(9) 160(1) 0_555 21_1 5_555 55_5 yes
C(2) Rh C(5) C(4) 80.7(7) 0_555 21_1 5_555 55_5 yes
C(2) Rh C(5) C(10) -155(1) 0_555 21_1 5_555 55_5 yes
C(2) Rh C(32) C(33) 154.0(8) 0_555 21_1 5_555 55_5 yes
C(2) C(1) Rh C(3) -36.9(6) 0_555 21_1 5_555 55_5 yes
C(2) C(1) Rh C(4) -79.4(7) 0_555 21_1 5_555 55_5 yes
C(2) C(1) Rh C(5) -116.8(9) 0_555 21_1 5_555 55_5 yes
C(2) C(1) Rh C(32) -137.2(8) 0_555 21_1 5_555 55_5 yes
C(2) C(1) C(5) C(4) 0(1) 0_555 21_1 5_555 55_5 yes
C(2) C(1) C(5) C(10) -176.8(9) 0_555 21_1 5_555 55_5 yes
C(2) C(3) Rh C(4) 116.1(9) 0_555 21_1 5_555 55_5 yes
C(2) C(3) Rh C(5) 78.6(6) 0_555 21_1 5_555 55_5 yes
C(2) C(3) Rh C(32) 176.0(6) 0_555 21_1 5_555 55_5 yes
C(2) C(3) C(4) C(5) -5(1) 0_555 21_1 5_555 55_5 yes
C(2) C(3) C(4) C(9) 173.4(10) 0_555 21_1 5_555 55_5 yes
C(3) Rh P(1) C(11) 76.1(5) 0_555 21_1 5_555 55_5 yes
C(3) Rh P(1) C(19) -55.0(5) 0_555 21_1 5_555 55_5 yes
C(3) Rh P(1) C(25) -164.3(4) 0_555 21_1 5_555 55_5 yes
C(3) Rh O(3) C(26) -156.4(8) 0_555 21_1 5_555 55_5 yes
C(3) Rh C(1) C(5) 79.9(7) 0_555 21_1 5_555 55_5 yes
C(3) Rh C(1) C(6) -162(1) 0_555 21_1 5_555 55_5 yes
C(3) Rh C(2) C(7) -118(1) 0_555 21_1 5_555 55_5 yes
C(3) Rh C(4) C(5) -117.2(10) 0_555 21_1 5_555 55_5 yes
C(3) Rh C(4) C(9) 122(1) 0_555 21_1 5_555 55_5 yes
C(3) Rh C(5) C(4) 37.7(6) 0_555 21_1 5_555 55_5 yes
C(3) Rh C(5) C(10) 161(1) 0_555 21_1 5_555 55_5 yes
C(3) Rh C(32) C(33) 148.0(8) 0_555 21_1 5_555 55_5 yes
C(3) C(2) Rh C(4) -38.2(6) 0_555 21_1 5_555 55_5 yes
C(3) C(2) Rh C(5) -80.7(7) 0_555 21_1 5_555 55_5 yes
C(3) C(2) Rh C(32) -8(1) 0_555 21_1 5_555 55_5 yes
C(3) C(2) C(1) C(5) -2(1) 0_555 21_1 5_555 55_5 yes
C(3) C(2) C(1) C(6) 177.4(9) 0_555 21_1 5_555 55_5 yes
C(3) C(4) Rh C(5) 117.2(10) 0_555 21_1 5_555 55_5 yes
C(3) C(4) Rh C(32) -129.9(7) 0_555 21_1 5_555 55_5 yes
C(3) C(4) C(5) C(10) 179.4(9) 0_555 21_1 5_555 55_5 yes
C(4) Rh P(1) C(11) 108.7(6) 0_555 21_1 5_555 55_5 yes
C(4) Rh P(1) C(19) -22.4(6) 0_555 21_1 5_555 55_5 yes
C(4) Rh P(1) C(25) -131.7(5) 0_555 21_1 5_555 55_5 yes
C(4) Rh O(3) C(26) 138.8(7) 0_555 21_1 5_555 55_5 yes
C(4) Rh C(1) C(5) 37.4(6) 0_555 21_1 5_555 55_5 yes
C(4) Rh C(1) C(6) 155(1) 0_555 21_1 5_555 55_5 yes
C(4) Rh C(2) C(7) -156(1) 0_555 21_1 5_555 55_5 yes
C(4) Rh C(3) C(8) -122(1) 0_555 21_1 5_555 55_5 yes
C(4) Rh C(5) C(10) 123(1) 0_555 21_1 5_555 55_5 yes
C(4) Rh C(32) C(33) -179.9(8) 0_555 21_1 5_555 55_5 yes
C(4) C(3) Rh C(5) -37.5(6) 0_555 21_1 5_555 55_5 yes
C(4) C(3) Rh C(32) 59.9(8) 0_555 21_1 5_555 55_5 yes
C(4) C(3) C(2) C(7) -171.4(9) 0_555 21_1 5_555 55_5 yes
C(4) C(5) Rh C(32) -75.1(7) 0_555 21_1 5_555 55_5 yes
C(4) C(5) C(1) C(6) 179.5(9) 0_555 21_1 5_555 55_5 yes
C(5) Rh P(1) C(11) 43(3) 0_555 21_1 5_555 55_5 yes
C(5) Rh P(1) C(19) -87(3) 0_555 21_1 5_555 55_5 yes
C(5) Rh P(1) C(25) 163(3) 0_555 21_1 5_555 55_5 yes
C(5) Rh O(3) C(26) 152.9(7) 0_555 21_1 5_555 55_5 yes
C(5) Rh C(1) C(6) 118(1) 0_555 21_1 5_555 55_5 yes
C(5) Rh C(2) C(7) 160(1) 0_555 21_1 5_555 55_5 yes
C(5) Rh C(3) C(8) -160(1) 0_555 21_1 5_555 55_5 yes
C(5) Rh C(4) C(9) -120(1) 0_555 21_1 5_555 55_5 yes
C(5) Rh C(32) C(33) -143.6(8) 0_555 21_1 5_555 55_5 yes
C(5) C(1) Rh C(32) -20(1) 0_555 21_1 5_555 55_5 yes
C(5) C(1) C(2) C(7) 173.7(9) 0_555 21_1 5_555 55_5 yes
C(5) C(4) Rh C(32) 112.9(7) 0_555 21_1 5_555 55_5 yes
C(5) C(4) C(3) C(8) -172.8(10) 0_555 21_1 5_555 55_5 yes
C(6) C(1) Rh C(32) 97(1) 0_555 21_1 5_555 55_5 yes
C(6) C(1) C(2) C(7) -6(1) 0_555 21_1 5_555 55_5 yes
C(6) C(1) C(5) C(10) 3(1) 0_555 21_1 5_555 55_5 yes
C(7) C(2) Rh C(32) -127(1) 0_555 21_1 5_555 55_5 yes
C(7) C(2) C(3) C(8) -3(1) 0_555 21_1 5_555 55_5 yes
C(8) C(3) Rh C(32) -62(1) 0_555 21_1 5_555 55_5 yes
C(8) C(3) C(4) C(9) 5(1) 0_555 21_1 5_555 55_5 yes
C(9) C(4) Rh C(32) -7(1) 0_555 21_1 5_555 55_5 yes
C(9) C(4) C(5) C(10) 0(1) 0_555 21_1 5_555 55_5 yes
C(10) C(5) Rh C(32) 48(1) 0_555 21_1 5_555 55_5 yes
C(11) P(1) Rh C(32) -168.8(5) 0_555 21_1 5_555 55_5 yes
C(11) P(1) C(19) C(20) 35.9(9) 0_555 21_1 5_555 55_5 yes
C(11) P(1) C(19) C(24) -141.0(9) 0_555 21_1 5_555 55_5 yes
C(11) P(1) C(25) C(26) 75.9(7) 0_555 21_1 5_555 55_5 yes
C(11) P(1) C(25) C(30) -54.1(9) 0_555 21_1 5_555 55_5 yes
C(11) P(1) C(25) C(33) -175.8(5) 0_555 21_1 5_555 55_5 yes
C(11) C(12) O(1) C(17) 171.6(9) 0_555 21_1 5_555 55_5 yes
C(11) C(12) C(13) C(14) 0(1) 0_555 21_1 5_555 55_5 yes
C(11) C(16) O(2) C(18) -143.5(10) 0_555 21_1 5_555 55_5 yes
C(11) C(16) C(15) C(14) 0(1) 0_555 21_1 5_555 55_5 yes
C(12) C(11) P(1) C(19) -121.8(9) 0_555 21_1 5_555 55_5 yes
C(12) C(11) P(1) C(25) -7(1) 0_555 21_1 5_555 55_5 yes
C(12) C(11) C(16) C(15) 2(1) 0_555 21_1 5_555 55_5 yes
C(12) C(13) C(14) C(15) 2(1) 0_555 21_1 5_555 55_5 yes
C(13) C(12) O(1) C(17) -7(1) 0_555 21_1 5_555 55_5 yes
C(13) C(12) C(11) C(16) -3(1) 0_555 21_1 5_555 55_5 yes
C(13) C(14) C(15) C(16) -2(2) 0_555 21_1 5_555 55_5 yes
C(15) C(16) O(2) C(18) 36(1) 0_555 21_1 5_555 55_5 yes
C(16) C(11) P(1) C(19) 55.6(8) 0_555 21_1 5_555 55_5 yes
C(16) C(11) P(1) C(25) 169.9(7) 0_555 21_1 5_555 55_5 yes
C(19) P(1) Rh C(32) 60.1(5) 0_555 21_1 5_555 55_5 yes
C(19) P(1) C(25) C(26) -172.5(6) 0_555 21_1 5_555 55_5 yes
C(19) P(1) C(25) C(30) 57.4(9) 0_555 21_1 5_555 55_5 yes
C(19) P(1) C(25) C(33) -64.3(6) 0_555 21_1 5_555 55_5 yes
C(19) C(20) C(21) C(22) 0(2) 0_555 21_1 5_555 55_5 yes
C(19) C(24) C(23) C(22) -1(2) 0_555 21_1 5_555 55_5 yes
C(20) C(19) P(1) C(25) -84.5(9) 0_555 21_1 5_555 55_5 yes
C(20) C(19) C(24) C(23) 1(1) 0_555 21_1 5_555 55_5 yes
C(20) C(21) C(22) C(23) 1(2) 0_555 21_1 5_555 55_5 yes
C(21) C(20) C(19) C(24) 0(1) 0_555 21_1 5_555 55_5 yes
C(21) C(22) C(23) C(24) 0(2) 0_555 21_1 5_555 55_5 yes
C(24) C(19) P(1) C(25) 98.5(9) 0_555 21_1 5_555 55_5 yes
C(25) P(1) Rh C(32) -49.2(4) 0_555 21_1 5_555 55_5 yes
C(25) C(26) C(27) C(28) 5(1) 0_555 21_1 5_555 55_5 yes
C(25) C(30) O(4) C(31) -171.7(8) 0_555 21_1 5_555 55_5 yes
C(25) C(30) C(29) C(28) -4(1) 0_555 21_1 5_555 55_5 yes
C(25) C(33) C(34) C(35) 54(1) 0_555 21_1 5_555 55_5 yes
C(25) C(33) C(34) C(39) -124(1) 0_555 21_1 5_555 55_5 yes
C(26) O(3) Rh C(32) 45.0(7) 0_555 21_1 5_555 55_5 yes
C(26) C(25) C(30) C(29) 11(1) 0_555 21_1 5_555 55_5 yes
C(26) C(25) C(33) C(32) 66(1) 0_555 21_1 5_555 55_5 yes
C(26) C(25) C(33) C(34) -114.1(9) 0_555 21_1 5_555 55_5 yes
C(26) C(27) C(28) C(29) 2(1) 0_555 21_1 5_555 55_5 yes
C(27) C(26) C(25) C(30) -11(1) 0_555 21_1 5_555 55_5 yes
C(27) C(26) C(25) C(33) 112.4(9) 0_555 21_1 5_555 55_5 yes
C(27) C(28) C(29) C(30) -3(1) 0_555 21_1 5_555 55_5 yes
C(29) C(30) O(4) C(31) -1(1) 0_555 21_1 5_555 55_5 yes
C(29) C(30) C(25) C(33) -108(1) 0_555 21_1 5_555 55_5 yes
C(30) C(25) C(33) C(32) -169.2(9) 0_555 21_1 5_555 55_5 yes
C(30) C(25) C(33) C(34) 10(1) 0_555 21_1 5_555 55_5 yes
C(32) C(33) C(34) C(35) -125(1) 0_555 21_1 5_555 55_5 yes
C(32) C(33) C(34) C(39) 54(1) 0_555 21_1 5_555 55_5 yes
C(33) C(34) C(35) C(36) 179.3(10) 0_555 21_1 5_555 55_5 yes
C(33) C(34) C(39) C(38) 178(1) 0_555 21_1 5_555 55_5 yes
C(34) C(35) C(36) C(37) 1(1) 0_555 21_1 5_555 55_5 yes
C(34) C(39) C(38) C(37) 1(1) 0_555 21_1 5_555 55_5 yes
C(35) C(34) C(39) C(38) 0(1) 0_555 21_1 5_555 55_5 yes
C(35) C(36) C(37) C(38) 0(1) 0_555 21_1 5_555 55_5 yes
C(36) C(35) C(34) C(39) -1(1) 0_555 21_1 5_555 55_5 yes
C(36) C(37) C(38) C(39) -1(1) 0_555 21_1 5_555 55_5 yes
C(36) C(37) C(38) C(39) -1(1) 0_555 21_1 5_555 55_5 yes
